data_2225401
loop_
_publ_author_name
'Zhang, Yong-Mei'
'Hou, Dong-Yan'
'Xin, Guang'
'Li, Tie-Chun'

_publ_section_title
;<i>catena</i>-Poly[[[aquasilver(I)]-\m-4,4'-bipyridine-\k^2^<i>N</i>:<i>N</i>']
 4-aminobenzoate nitrate hydrate]
;
_journal_coeditor_code WM2305
_journal_issue 3
_journal_name_full 'Acta Crystallographica Section E'
_journal_page_first m287
_journal_paper_doi 10.1107/S1600536810005052
_journal_volume 66
_journal_year 2010
_chemical_formula_iupac '2[Ag (C10 H8 N2) (H2 O)] (C7 H6 N O2) (N O3) , H2 O'
_chemical_formula_moiety '2C10 H10 Ag N2 O + , C7 H6 N O2 - , N O3 - , H2 O'
_chemical_formula_sum 'C27 H28 Ag2 N6 O8'
_chemical_formula_weight 780.29
_chemical_name_systematic
;<i>catena</i>-Poly[[[aquasilver(I)]-\m-4,4'-bipyridine-\k^2^<i>N</i>:<i>N</i>')]
4-aminobenzoate
 nitrate hydrate]
;
_space_group_IT_number 11
_symmetry_cell_setting monoclinic
_symmetry_space_group_name_Hall '-P 2yb'
_symmetry_space_group_name_H-M 'P 1 21/m 1'
_atom_sites_solution_hydrogens geom
_atom_sites_solution_primary direct
_atom_sites_solution_secondary difmap
_audit_creation_method SHELXL-97
_cell_angle_alpha 90.00
_cell_angle_beta 103.2310(10)
_cell_angle_gamma 90.00
_cell_formula_units_Z 2
_cell_length_a 8.2595(4)
_cell_length_b 17.3531(8)
_cell_length_c 9.9267(4)
_cell_measurement_reflns_used 2847
_cell_measurement_temperature 293(2)
_cell_measurement_theta_max 26.09
_cell_measurement_theta_min 2.11
_cell_volume 1385.01(11)
_computing_cell_refinement 'SAINT (Bruker, 1998)'
_computing_data_collection 'SMART (Bruker, 1998)'
_computing_data_reduction 'SAINT (Bruker, 1998)'
_computing_molecular_graphics 'SHELXTL (Sheldrick, 2008)'
_computing_publication_material 'SHELXTL (Sheldrick, 2008)'
_computing_structure_refinement 'SHELXL97 (Sheldrick, 2008)'
_computing_structure_solution 'SHELXS97 (Sheldrick, 2008)'
_diffrn_ambient_temperature 293(2)
_diffrn_measured_fraction_theta_full 0.998
_diffrn_measured_fraction_theta_max 0.998
_diffrn_measurement_device_type 'Bruker APEX CCD area-detector'
_diffrn_measurement_method '\f and \w scans'
_diffrn_radiation_monochromator graphite
_diffrn_radiation_source 'fine-focus sealed tube'
_diffrn_radiation_type MoK\a
_diffrn_radiation_wavelength 0.71073
_diffrn_reflns_av_R_equivalents 0.0236
_diffrn_reflns_av_sigmaI/netI 0.0272
_diffrn_reflns_limit_h_max 7
_diffrn_reflns_limit_h_min -10
_diffrn_reflns_limit_k_max 17
_diffrn_reflns_limit_k_min -21
_diffrn_reflns_limit_l_max 12
_diffrn_reflns_limit_l_min -12
_diffrn_reflns_number 7782
_diffrn_reflns_theta_full 26.09
_diffrn_reflns_theta_max 26.09
_diffrn_reflns_theta_min 2.11
_diffrn_standards_number 0
_exptl_absorpt_coefficient_mu 1.477
_exptl_absorpt_correction_T_max 0.83
_exptl_absorpt_correction_T_min 0.54
_exptl_absorpt_correction_type multi-scan
_exptl_absorpt_process_details '(SADABS; Sheldrick, 1996)'
_exptl_crystal_colour colourless
_exptl_crystal_density_diffrn 1.871
_exptl_crystal_density_method 'not measured'
_exptl_crystal_description block
_exptl_crystal_F_000 780
_exptl_crystal_size_max 0.24
_exptl_crystal_size_mid 0.21
_exptl_crystal_size_min 0.17
_refine_diff_density_max 0.341
_refine_diff_density_min -0.376
_refine_ls_extinction_method none
_refine_ls_goodness_of_fit_ref 1.065
_refine_ls_hydrogen_treatment mixed
_refine_ls_matrix_type full
_refine_ls_number_parameters 230
_refine_ls_number_reflns 2847
_refine_ls_number_restraints 8
_refine_ls_restrained_S_all 1.065
_refine_ls_R_factor_all 0.0299
_refine_ls_R_factor_gt 0.0230
_refine_ls_shift/su_max 0.003
_refine_ls_shift/su_mean 0.000
_refine_ls_structure_factor_coef Fsqd
_refine_ls_weighting_details 'w=1/[\s^2^(Fo^2^)+(0.0284P)^2^+0.2523P] where P=(Fo^2^+2Fc^2^)/3'
_refine_ls_weighting_scheme calc
_refine_ls_wR_factor_gt 0.0549
_refine_ls_wR_factor_ref 0.0586
_reflns_number_gt 2390
_reflns_number_total 2847
_reflns_threshold_expression I>2\s(I)
_cod_data_source_file wm2305.cif
_cod_data_source_block I
_cod_original_sg_symbol_H-M 'P 21/m'
_cod_database_code 2225401
_cod_database_fobs_code 2225401

loop_
_symmetry_equiv_pos_as_xyz
'x, y, z'
'-x, y+1/2, -z'
'-x, -y, -z'
'x, -y-1/2, z'

loop_
_atom_site_type_symbol
_atom_site_label
_atom_site_fract_x
_atom_site_fract_y
_atom_site_fract_z
_atom_site_U_iso_or_equiv
_atom_site_adp_type
_atom_site_calc_flag
_atom_site_refinement_flags
_atom_site_occupancy
_atom_site_disorder_assembly
_atom_site_disorder_group
C C1 0.9046(4) 0.7500 0.9999(4) 0.0234(8) Uani d S 1 . .
C C2 0.7795(4) 0.7500 1.0736(4) 0.0216(7) Uani d S 1 . .
H H2 0.8082 0.7500 1.1698 0.026 Uiso calc SR 1 . .
C C3 0.6139(4) 0.7500 1.0056(4) 0.0201(7) Uani d S 1 . .
H H3 0.5331 0.7500 1.0573 0.024 Uiso calc SR 1 . .
C C4 0.5645(4) 0.7500 0.8621(3) 0.0198(7) Uani d S 1 . .
C C5 0.6902(4) 0.7500 0.7886(4) 0.0215(7) Uani d S 1 . .
H H5 0.6610 0.7500 0.6924 0.026 Uiso calc SR 1 . .
C C6 0.8556(4) 0.7500 0.8547(4) 0.0240(8) Uani d S 1 . .
H H6 0.9361 0.7500 0.8027 0.029 Uiso calc SR 1 . .
C C7 0.3820(4) 0.7500 0.7909(3) 0.0198(7) Uani d S 1 . .
C C8 0.6051(3) 0.95341(14) 0.7979(2) 0.0211(5) Uani d . 1 . .
H H8 0.5907 0.9099 0.7417 0.025 Uiso calc R 1 . .
C C9 0.7206(3) 0.95076(14) 0.9219(2) 0.0203(5) Uani d . 1 . .
H H9 0.7822 0.9061 0.9477 0.024 Uiso calc R 1 . .
C C10 0.7458(3) 1.01485(13) 1.0091(2) 0.0156(5) Uani d . 1 . .
C C11 0.6492(3) 1.07948(14) 0.9627(2) 0.0204(5) Uani d . 1 . .
H H11 0.6611 1.1238 1.0166 0.025 Uiso calc R 1 . .
C C12 0.5365(3) 1.07780(14) 0.8371(2) 0.0219(5) Uani d . 1 . .
H H12 0.4739 1.1218 0.8082 0.026 Uiso calc R 1 . .
C C13 1.0736(3) 0.94885(15) 1.3175(2) 0.0235(5) Uani d . 1 . .
H H13 1.1264 0.9031 1.3512 0.028 Uiso calc R 1 . .
C C14 0.9522(3) 0.94648(14) 1.1975(2) 0.0238(5) Uani d . 1 . .
H H14 0.9241 0.8998 1.1523 0.029 Uiso calc R 1 . .
C C15 0.8700(3) 1.01438(13) 1.1424(2) 0.0172(5) Uani d . 1 . .
C C16 0.9155(3) 1.08119(14) 1.2193(2) 0.0210(5) Uani d . 1 . .
H H16 0.8627 1.1276 1.1897 0.025 Uiso calc R 1 . .
C C17 1.0384(3) 1.07876(14) 1.3392(2) 0.0231(5) Uani d . 1 . .
H H17 1.0664 1.1243 1.3883 0.028 Uiso calc R 1 . .
N N1 1.0689(4) 0.7500 1.0676(4) 0.0366(8) Uani d SD 1 . .
N N2 0.5122(2) 1.01603(11) 0.7543(2) 0.0180(4) Uani d . 1 . .
N N3 1.1201(2) 1.01423(11) 1.3889(2) 0.0206(4) Uani d . 1 . .
N N4 0.6731(4) 0.7500 0.3860(3) 0.0293(7) Uani d S 1 . .
O O1 0.3438(3) 0.7500 0.6599(3) 0.0305(6) Uani d S 1 . .
O O2 0.2780(3) 0.7500 0.8655(2) 0.0234(5) Uani d S 1 . .
O O1W 0.4203(2) 0.62838(10) 0.50869(19) 0.0327(4) Uani d D 1 . .
O O2W 0.0951(4) 0.7500 0.3901(3) 0.0499(8) Uani d SD 1 . .
O O4 0.5190(3) 0.7500 0.3396(3) 0.0365(7) Uani d S 1 . .
O O5 0.7501(3) 0.68814(12) 0.4064(2) 0.0511(6) Uani d . 1 . .
Ag Ag1 0.32721(2) 1.014048(12) 0.563502(18) 0.02456(8) Uani d . 1 . .
H H1A 1.099(5) 0.7500 1.155(2) 0.046(14) Uiso d SD 1 . .
H H1B 1.143(4) 0.7500 1.021(4) 0.044(13) Uiso d SD 1 . .
H HW11 0.400(4) 0.6633(16) 0.562(3) 0.065 Uiso d D 1 . .
H HW12 0.448(4) 0.6508(18) 0.443(2) 0.065 Uiso d D 1 . .
H HW21 0.154(4) 0.7500 0.472(3) 0.065 Uiso d SD 1 . .
H HW22 -0.004(3) 0.7500 0.404(4) 0.065 Uiso d SD 1 . .

loop_
_atom_site_aniso_label
_atom_site_aniso_U_11
_atom_site_aniso_U_22
_atom_site_aniso_U_33
_atom_site_aniso_U_12
_atom_site_aniso_U_13
_atom_site_aniso_U_23
C1 0.0206(18) 0.0152(18) 0.035(2) 0.000 0.0080(15) 0.000
C2 0.0238(18) 0.0190(18) 0.0225(18) 0.000 0.0064(14) 0.000
C3 0.0230(18) 0.0137(17) 0.0254(18) 0.000 0.0093(14) 0.000
C4 0.0234(18) 0.0109(17) 0.0267(19) 0.000 0.0089(15) 0.000
C5 0.032(2) 0.0118(17) 0.0234(18) 0.000 0.0116(15) 0.000
C6 0.0270(19) 0.0154(18) 0.034(2) 0.000 0.0171(16) 0.000
C7 0.0244(18) 0.0092(16) 0.0246(19) 0.000 0.0033(15) 0.000
C8 0.0243(13) 0.0189(13) 0.0175(12) 0.0005(10) -0.0003(10) -0.0022(10)
C9 0.0244(13) 0.0145(12) 0.0187(12) 0.0019(10) -0.0022(10) 0.0011(10)
C10 0.0140(11) 0.0174(12) 0.0146(11) -0.0019(9) 0.0012(9) 0.0016(9)
C11 0.0233(13) 0.0156(12) 0.0194(12) 0.0004(9) -0.0013(10) -0.0031(9)
C12 0.0222(12) 0.0192(13) 0.0208(12) 0.0054(10) -0.0027(10) 0.0010(10)
C13 0.0256(13) 0.0180(13) 0.0228(13) 0.0017(10) -0.0030(10) 0.0021(10)
C14 0.0274(13) 0.0177(13) 0.0211(12) 0.0012(10) -0.0051(10) -0.0023(10)
C15 0.0140(11) 0.0198(12) 0.0166(12) -0.0008(9) 0.0007(9) 0.0013(9)
C16 0.0205(12) 0.0180(13) 0.0207(12) 0.0017(10) -0.0034(10) -0.0013(10)
C17 0.0256(13) 0.0179(13) 0.0217(13) -0.0005(10) -0.0031(10) -0.0025(10)
N1 0.0192(17) 0.051(2) 0.039(2) 0.000 0.0064(17) 0.000
N2 0.0179(10) 0.0195(10) 0.0145(10) -0.0001(8) -0.0007(8) 0.0017(8)
N3 0.0199(10) 0.0223(11) 0.0161(10) -0.0004(9) -0.0029(8) -0.0005(8)
N4 0.0349(19) 0.035(2) 0.0175(15) 0.000 0.0045(14) 0.000
O1 0.0278(14) 0.0388(16) 0.0232(14) 0.000 0.0024(11) 0.000
O2 0.0211(13) 0.0210(13) 0.0287(14) 0.000 0.0071(11) 0.000
O1W 0.0407(12) 0.0278(11) 0.0273(11) -0.0025(9) 0.0030(9) 0.0029(8)
O2W 0.0302(16) 0.062(2) 0.051(2) 0.000 -0.0047(14) 0.000
O4 0.0275(15) 0.0436(17) 0.0352(16) 0.000 0.0005(12) 0.000
O5 0.0491(13) 0.0414(14) 0.0585(14) 0.0149(11) 0.0034(11) 0.0173(11)
Ag1 0.02136(12) 0.03052(13) 0.01619(11) 0.00025(8) -0.00732(8) -0.00028(8)

loop_
_atom_type_symbol
_atom_type_description
_atom_type_scat_dispersion_real
_atom_type_scat_dispersion_imag
_atom_type_scat_source
C C 0.0033 0.0016 'International Tables Vol C Tables 4.2.6.8 and 6.1.1.4'
H H 0.0000 0.0000 'International Tables Vol C Tables 4.2.6.8 and 6.1.1.4'
N N 0.0061 0.0033 'International Tables Vol C Tables 4.2.6.8 and 6.1.1.4'
O O 0.0106 0.0060 'International Tables Vol C Tables 4.2.6.8 and 6.1.1.4'
Ag Ag -0.8971 1.1015 'International Tables Vol C Tables 4.2.6.8 and 6.1.1.4'

loop_
_geom_angle_atom_site_label_1
_geom_angle_atom_site_label_2
_geom_angle_atom_site_label_3
_geom_angle_site_symmetry_1
_geom_angle_site_symmetry_3
_geom_angle
_geom_angle_publ_flag
N3 Ag1 N2 1_454 . 172.70(7) y
N3 Ag1 O1W 1_454 4_575 92.88(6) y
N2 Ag1 O1W . 4_575 90.84(6) y
C12 N2 C8 . . 117.1(2) ?
C12 N2 Ag1 . . 122.13(15) ?
C8 N2 Ag1 . . 120.71(16) ?
C17 N3 C13 . . 116.8(2) ?
C17 N3 Ag1 . 1_656 122.74(16) ?
C13 N3 Ag1 . 1_656 120.27(16) ?
N2 C8 C9 . . 122.9(2) ?
N2 C8 H8 . . 118.5 ?
C9 C8 H8 . . 118.5 ?
C8 C9 C10 . . 120.2(2) ?
C8 C9 H9 . . 119.9 ?
C10 C9 H9 . . 119.9 ?
C11 C10 C9 . . 116.4(2) ?
C11 C10 C15 . . 121.9(2) ?
C9 C10 C15 . . 121.7(2) ?
C12 C11 C10 . . 120.1(2) ?
C12 C11 H11 . . 120.0 ?
C10 C11 H11 . . 120.0 ?
N2 C12 C11 . . 123.3(2) ?
N2 C12 H12 . . 118.3 ?
C11 C12 H12 . . 118.3 ?
N3 C13 C14 . . 123.1(2) ?
N3 C13 H13 . . 118.4 ?
C14 C13 H13 . . 118.4 ?
C13 C14 C15 . . 120.3(2) ?
C13 C14 H14 . . 119.8 ?
C15 C14 H14 . . 119.8 ?
C16 C15 C14 . . 116.1(2) ?
C16 C15 C10 . . 122.1(2) ?
C14 C15 C10 . . 121.8(2) ?
C17 C16 C15 . . 120.1(2) ?
C17 C16 H16 . . 120.0 ?
C15 C16 H16 . . 120.0 ?
N3 C17 C16 . . 123.6(2) ?
N3 C17 H17 . . 118.2 ?
C16 C17 H17 . . 118.2 ?
C1 N1 H1A . . 122(3) ?
C1 N1 H1B . . 119(3) ?
H1A N1 H1B . . 119(3) ?
N1 C1 C2 . . 120.8(3) ?
N1 C1 C6 . . 121.6(3) ?
C2 C1 C6 . . 117.6(3) ?
C3 C2 C1 . . 120.9(3) ?
C3 C2 H2 . . 119.5 ?
C1 C2 H2 . . 119.5 ?
C2 C3 C4 . . 121.8(3) ?
C2 C3 H3 . . 119.1 ?
C4 C3 H3 . . 119.1 ?
C3 C4 C5 . . 117.1(3) ?
C3 C4 C7 . . 120.4(3) ?
C5 C4 C7 . . 122.5(3) ?
C6 C5 C4 . . 121.8(3) ?
C6 C5 H5 . . 119.1 ?
C4 C5 H5 . . 119.1 ?
C5 C6 C1 . . 120.8(3) ?
C5 C6 H6 . . 119.6 ?
C1 C6 H6 . . 119.6 ?
O2 C7 O1 . . 124.2(3) ?
O2 C7 C4 . . 117.9(3) ?
O1 C7 C4 . . 117.9(3) ?
O5 N4 O5 . 4_575 119.9(3) ?
O5 N4 O4 . . 120.02(16) ?
O5 N4 O4 4_575 . 120.02(16) ?
HW11 O1W HW12 . . 107(3) ?
HW21 O2W HW22 . . 102(3) ?

loop_
_geom_bond_atom_site_label_1
_geom_bond_atom_site_label_2
_geom_bond_site_symmetry_2
_geom_bond_distance
_geom_bond_publ_flag
Ag1 N3 1_454 2.139(2) y
Ag1 N2 . 2.1444(19) y
Ag1 O1W 4_575 2.6799(17) y
N2 C12 . 1.337(3) ?
N2 C8 . 1.344(3) ?
N3 C17 . 1.342(3) ?
N3 C13 . 1.346(3) ?
N3 Ag1 1_656 2.139(2) ?
C8 C9 . 1.374(3) ?
C8 H8 . 0.9300 ?
C9 C10 . 1.396(3) ?
C9 H9 . 0.9300 ?
C10 C11 . 1.392(3) ?
C10 C15 . 1.477(3) ?
C11 C12 . 1.375(3) ?
C11 H11 . 0.9300 ?
C12 H12 . 0.9300 ?
C13 C14 . 1.371(3) ?
C13 H13 . 0.9300 ?
C14 C15 . 1.407(3) ?
C14 H14 . 0.9300 ?
C15 C16 . 1.392(3) ?
C16 C17 . 1.377(3) ?
C16 H16 . 0.9300 ?
C17 H17 . 0.9300 ?
O1 C7 . 1.266(4) ?
O2 C7 . 1.255(4) ?
N1 C1 . 1.369(4) ?
N1 H1A . 0.85(4) ?
N1 H1B . 0.85(4) ?
C1 C2 . 1.396(5) ?
C1 C6 . 1.405(5) ?
C2 C3 . 1.380(4) ?
C2 H2 . 0.9300 ?
C3 C4 . 1.389(5) ?
C3 H3 . 0.9300 ?
C4 C5 . 1.399(4) ?
C4 C7 . 1.511(4) ?
C5 C6 . 1.373(5) ?
C5 H5 . 0.9300 ?
C6 H6 . 0.9300 ?
O4 N4 . 1.251(4) ?
O5 N4 . 1.240(2) ?
N4 O5 4_575 1.240(2) ?
O1W HW11 . 0.85(2) ?
O1W HW12 . 0.85(2) ?
O2W HW21 . 0.85(2) ?
O2W HW22 . 0.85(2) ?

loop_
_geom_hbond_atom_site_label_D
_geom_hbond_atom_site_label_H
_geom_hbond_atom_site_label_A
_geom_hbond_site_symmetry_A
_geom_hbond_distance_DH
_geom_hbond_distance_HA
_geom_hbond_distance_DA
_geom_hbond_angle_DHA
N1 H1A O2W 1_656 0.85(4) 2.34(2) 3.160(5) 162.6
N1 H1B O2 1_655 0.85(4) 2.10(4) 2.932(4) 166.5
O1W HW11 O1 . 0.85(3) 1.91(3) 2.747(2) 172(3)
O1W HW12 O4 . 0.83(3) 2.15(3) 2.927(3) 154(3)
O2W HW21 O1 . 0.85(3) 2.14(3) 2.979(4) 169(3)
O2W HW22 O5 1_455 0.86(3) 2.30(2) 3.084(3) 151
O2W HW22 O5 4_475 0.86(3) 2.30(2) 3.084(3) 151
O2W HW22 N4 1_455 0.86(3) 2.63(3) 3.476(4) 167

loop_
_geom_torsion_atom_site_label_1
_geom_torsion_atom_site_label_2
_geom_torsion_atom_site_label_3
_geom_torsion_atom_site_label_4
_geom_torsion_site_symmetry_1
_geom_torsion_site_symmetry_2
_geom_torsion_site_symmetry_3
_geom_torsion_site_symmetry_4
_geom_torsion
_geom_torsion_publ_flag
N3 Ag1 N2 C12 1_454 . . . -61.6(6) ?
N3 Ag1 N2 C8 1_454 . . . 116.0(6) ?
C12 N2 C8 C9 . . . . 0.4(3) ?
Ag1 N2 C8 C9 . . . . -177.37(18) ?
N2 C8 C9 C10 . . . . 0.0(4) ?
C8 C9 C10 C11 . . . . -0.3(3) ?
C8 C9 C10 C15 . . . . -179.3(2) ?
C9 C10 C11 C12 . . . . 0.1(3) ?
C15 C10 C11 C12 . . . . 179.2(2) ?
C8 N2 C12 C11 . . . . -0.6(4) ?
Ag1 N2 C12 C11 . . . . 177.15(18) ?
C10 C11 C12 N2 . . . . 0.3(4) ?
C17 N3 C13 C14 . . . . 1.6(4) ?
Ag1 N3 C13 C14 1_656 . . . -173.80(19) ?
N3 C13 C14 C15 . . . . 0.4(4) ?
C13 C14 C15 C16 . . . . -2.3(4) ?
C13 C14 C15 C10 . . . . 176.3(2) ?
C11 C10 C15 C16 . . . . -9.7(4) ?
C9 C10 C15 C16 . . . . 169.3(2) ?
C11 C10 C15 C14 . . . . 171.8(2) ?
C9 C10 C15 C14 . . . . -9.2(4) ?
C14 C15 C16 C17 . . . . 2.1(4) ?
C10 C15 C16 C17 . . . . -176.4(2) ?
C13 N3 C17 C16 . . . . -1.8(4) ?
Ag1 N3 C17 C16 1_656 . . . 173.52(19) ?
C15 C16 C17 N3 . . . . -0.1(4) ?
N1 C1 C2 C3 . . . . 180.000(2) ?
C6 C1 C2 C3 . . . . 0.000(2) ?
C1 C2 C3 C4 . . . . 0.000(2) ?
C2 C3 C4 C5 . . . . 0.000(2) ?
C2 C3 C4 C7 . . . . 180.000(2) ?
C3 C4 C5 C6 . . . . 0.000(2) ?
C7 C4 C5 C6 . . . . 180.0000(10) ?
C4 C5 C6 C1 . . . . 0.000(2) ?
N1 C1 C6 C5 . . . . 180.000(2) ?
C2 C1 C6 C5 . . . . 0.000(2) ?
C3 C4 C7 O2 . . . . 0.0000(10) ?
C5 C4 C7 O2 . . . . 180.0000(10) ?
C3 C4 C7 O1 . . . . 180.0000(10) ?
C5 C4 C7 O1 . . . . 0.0000(10) ?
